data_4030078
loop_
_publ_author_name
'Chang, Yung-Yu'
'Ho, Tse-Lok'
'Chung, Wen-Sheng'

_publ_section_title
;
 Deformative Transition of the Menschutkin Reaction and Helical
 Atropisomers in a Congested Polyheterocyclic System.
;
_journal_issue 21
_journal_name_full 'The Journal of organic chemistry'
_journal_page_first 9970
_journal_paper_doi 10.1021/jo501815y
_journal_volume 79
_journal_year 2014
_chemical_formula_moiety 'C35 H31 I N2'
_chemical_formula_sum 'C35 H31 I N2'
_chemical_formula_weight 606.52
_chemical_name_systematic
;
 ?
;
_space_group_IT_number 2
_symmetry_cell_setting triclinic
_symmetry_space_group_name_Hall '-P 1'
_symmetry_space_group_name_H-M 'P -1'
_atom_sites_solution_hydrogens geom
_atom_sites_solution_primary direct
_atom_sites_solution_secondary difmap
_audit_creation_method SHELXL-97
_cell_angle_alpha 81.8260(10)
_cell_angle_beta 83.4550(10)
_cell_angle_gamma 83.8270(10)
_cell_formula_units_Z 2
_cell_length_a 7.52510(10)
_cell_length_b 12.2650(2)
_cell_length_c 14.7230(3)
_cell_measurement_reflns_used 13268
_cell_measurement_temperature 200(2)
_cell_measurement_theta_max 25.028
_cell_measurement_theta_min 2.037
_cell_volume 1330.52(4)
_computing_cell_refinement 'HKL Scalepack (Otwinowski & Minor 1997)'
_computing_data_collection 'Collect (Nonius BV, 1997-2000)'
_computing_data_reduction 'HKL Denzo and Scalepack'
_computing_molecular_graphics 'Ortep-3 for Windows (Farrugia, 1997)'
_computing_publication_material 'WinGX publication routines (Farrugia, 1999)'
_computing_structure_refinement 'SHELXL-97 (Sheldrick, 1997)'
_computing_structure_solution 'SHELXS-86 (Sheldrick, 1986)'
_diffrn_ambient_temperature 200(2)
_diffrn_detector_area_resol_mean 9
_diffrn_measured_fraction_theta_full 0.985
_diffrn_measured_fraction_theta_max 0.985
_diffrn_measurement_device_type KappaCCD
_diffrn_measurement_method 'CCD rotation images, thick slices'
_diffrn_radiation_monochromator graphite
_diffrn_radiation_source 'fine-focus sealed tube'
_diffrn_radiation_type MoK\a
_diffrn_radiation_wavelength 0.71073
_diffrn_reflns_av_R_equivalents 0.0443
_diffrn_reflns_av_sigmaI/netI 0.0346
_diffrn_reflns_limit_h_max 8
_diffrn_reflns_limit_h_min -8
_diffrn_reflns_limit_k_max 14
_diffrn_reflns_limit_k_min -14
_diffrn_reflns_limit_l_max 17
_diffrn_reflns_limit_l_min -17
_diffrn_reflns_number 13481
_diffrn_reflns_theta_full 25.04
_diffrn_reflns_theta_max 25.04
_diffrn_reflns_theta_min 2.05
_exptl_absorpt_coefficient_mu 1.231
_exptl_absorpt_correction_T_max 0.7794
_exptl_absorpt_correction_T_min 0.7087
_exptl_absorpt_correction_type multi-scan
_exptl_absorpt_process_details
;
 ?
;
_exptl_crystal_colour yellow
_exptl_crystal_density_diffrn 1.514
_exptl_crystal_density_method 'not measured'
_exptl_crystal_description prism
_exptl_crystal_F_000 616
_exptl_crystal_size_max 0.38
_exptl_crystal_size_mid 0.28
_exptl_crystal_size_min 0.1
_refine_diff_density_max 0.449
_refine_diff_density_min -1.222
_refine_diff_density_rms 0.151
_refine_ls_extinction_method none
_refine_ls_goodness_of_fit_ref 1.085
_refine_ls_hydrogen_treatment constr
_refine_ls_matrix_type full
_refine_ls_number_parameters 343
_refine_ls_number_reflns 4625
_refine_ls_number_restraints 0
_refine_ls_restrained_S_all 1.085
_refine_ls_R_factor_all 0.0375
_refine_ls_R_factor_gt 0.0323
_refine_ls_shift/su_max 0.002
_refine_ls_shift/su_mean 0.000
_refine_ls_structure_factor_coef Fsqd
_refine_ls_weighting_details 'calc w=1/[\s^2^(Fo^2^)+(0.0400P)^2^+1.6316P] where P=(Fo^2^+2Fc^2^)/3'
_refine_ls_weighting_scheme calc
_refine_ls_wR_factor_gt 0.0804
_refine_ls_wR_factor_ref 0.0884
_reflns_number_gt 4277
_reflns_number_total 4625
_reflns_threshold_expression >2sigma(I)
_cod_data_source_file jo501815y_si_003.cif
_cod_data_source_block 12379
_cod_depositor_comments 'Adding full bibliography for 4030076--4030079.cif.'
_cod_database_code 4030078

loop_
_symmetry_equiv_pos_as_xyz
'x, y, z'
'-x, -y, -z'

loop_
_atom_site_label
_atom_site_type_symbol
_atom_site_fract_x
_atom_site_fract_y
_atom_site_fract_z
_atom_site_U_iso_or_equiv
_atom_site_adp_type
_atom_site_occupancy
_atom_site_symmetry_multiplicity
_atom_site_calc_flag
_atom_site_refinement_flags
C1 C 0.9173(4) 0.3534(3) -0.0855(2) 0.0300(7) Uani 1 1 d .
H1 H 0.9559 0.3249 -0.1419 0.036 Uiso 1 1 calc R
C2 C 0.8025(4) 0.4505(3) -0.0880(2) 0.0328(7) Uani 1 1 d .
H2 H 0.7645 0.4871 -0.1448 0.039 Uiso 1 1 calc R
C3 C 0.7454(4) 0.4922(3) -0.0071(2) 0.0295(7) Uani 1 1 d .
H3 H 0.6685 0.5590 -0.0073 0.035 Uiso 1 1 calc R
C4 C 0.8012(4) 0.4356(2) 0.0762(2) 0.0224(6) Uani 1 1 d .
C5 C 0.9188(4) 0.3379(2) 0.07202(19) 0.0203(6) Uani 1 1 d .
C6 C 0.9562(3) 0.2677(2) 0.15729(19) 0.0186(5) Uani 1 1 d .
C7 C 0.8629(4) 0.2883(2) 0.23876(19) 0.0197(6) Uani 1 1 d .
C8 C 0.7870(3) 0.4015(2) 0.2454(2) 0.0211(6) Uani 1 1 d .
C9 C 0.7456(4) 0.4725(2) 0.1649(2) 0.0249(6) Uani 1 1 d .
C10 C 0.6531(4) 0.5771(3) 0.1736(3) 0.0359(8) Uani 1 1 d .
H10 H 0.6217 0.6247 0.1199 0.043 Uiso 1 1 calc R
C11 C 0.6083(5) 0.6108(3) 0.2579(3) 0.0415(8) Uani 1 1 d .
H11 H 0.5362 0.6783 0.2643 0.050 Uiso 1 1 calc R
C12 C 0.6696(4) 0.5451(3) 0.3336(2) 0.0360(8) Uani 1 1 d .
H12 H 0.6487 0.5713 0.3919 0.043 Uiso 1 1 calc R
C13 C 0.8539(4) 0.3963(3) 0.4086(2) 0.0322(7) Uani 1 1 d .
H13A H 0.9149 0.3239 0.3978 0.048 Uiso 1 1 calc R
H13B H 0.7672 0.3873 0.4635 0.048 Uiso 1 1 calc R
H13C H 0.9426 0.4454 0.4182 0.048 Uiso 1 1 calc R
C14 C 0.8193(4) 0.1829(2) 0.30316(19) 0.0215(6) Uani 1 1 d .
C15 C 0.6590(4) 0.2069(2) 0.3740(2) 0.0274(6) Uani 1 1 d .
C16 C 0.4998(4) 0.2571(3) 0.3410(2) 0.0352(7) Uani 1 1 d .
H16 H 0.4944 0.2754 0.2764 0.042 Uiso 1 1 calc R
C17 C 0.3487(5) 0.2809(4) 0.4010(3) 0.0523(11) Uani 1 1 d .
H17 H 0.2419 0.3165 0.3773 0.063 Uiso 1 1 calc R
C18 C 0.3538(6) 0.2527(4) 0.4956(3) 0.0616(14) Uani 1 1 d .
H18 H 0.2495 0.2664 0.5367 0.074 Uiso 1 1 calc R
C19 C 0.5105(6) 0.2050(3) 0.5289(3) 0.0495(10) Uani 1 1 d .
H19 H 0.5152 0.1869 0.5935 0.059 Uiso 1 1 calc R
C20 C 0.6628(5) 0.1827(3) 0.4691(2) 0.0364(8) Uani 1 1 d .
H20 H 0.7708 0.1505 0.4934 0.044 Uiso 1 1 calc R
C21 C 0.9846(4) 0.1105(2) 0.3402(2) 0.0249(6) Uani 1 1 d .
H21 H 1.0282 0.1429 0.3913 0.030 Uiso 1 1 calc R
C22 C 0.9036(5) -0.0015(3) 0.3777(2) 0.0329(7) Uani 1 1 d .
H22A H 0.9944 -0.0649 0.3692 0.039 Uiso 1 1 calc R
H22B H 0.8614 -0.0043 0.4441 0.039 Uiso 1 1 calc R
C23 C 0.7438(5) -0.0045(3) 0.3202(2) 0.0318(7) Uani 1 1 d .
H23A H 0.7510 -0.0753 0.2943 0.038 Uiso 1 1 calc R
H23B H 0.6273 0.0058 0.3581 0.038 Uiso 1 1 calc R
C24 C 0.7681(4) 0.0930(2) 0.2436(2) 0.0233(6) Uani 1 1 d .
H24 H 0.6523 0.1181 0.2165 0.028 Uiso 1 1 calc R
C25 C 0.9230(4) 0.0661(2) 0.1654(2) 0.0223(6) Uani 1 1 d .
H25 H 0.8731 0.0698 0.1048 0.027 Uiso 1 1 calc R
C26 C 1.0456(4) -0.0434(2) 0.1857(2) 0.0293(7) Uani 1 1 d .
H26A H 0.9775 -0.1003 0.2251 0.035 Uiso 1 1 calc R
H26B H 1.0949 -0.0723 0.1276 0.035 Uiso 1 1 calc R
C27 C 1.1981(4) -0.0119(2) 0.2364(2) 0.0304(7) Uani 1 1 d .
H27A H 1.2126 -0.0625 0.2943 0.036 Uiso 1 1 calc R
H27B H 1.3137 -0.0138 0.1968 0.036 Uiso 1 1 calc R
C28 C 1.1337(4) 0.1070(2) 0.2564(2) 0.0240(6) Uani 1 1 d .
H28 H 1.2375 0.1471 0.2661 0.029 Uiso 1 1 calc R
C29 C 1.0585(4) 0.1543(2) 0.16049(19) 0.0206(6) Uani 1 1 d .
C30 C 1.2159(4) 0.1534(2) 0.0846(2) 0.0215(6) Uani 1 1 d .
C31 C 1.2234(4) 0.0990(2) 0.0077(2) 0.0276(6) Uani 1 1 d .
H31 H 1.1276 0.0571 0.0011 0.033 Uiso 1 1 calc R
C32 C 1.3677(4) 0.1045(3) -0.0600(2) 0.0326(7) Uani 1 1 d .
H32 H 1.3690 0.0671 -0.1123 0.039 Uiso 1 1 calc R
C33 C 1.5098(4) 0.1643(2) -0.0518(2) 0.0310(7) Uani 1 1 d .
H33 H 1.6091 0.1677 -0.0978 0.037 Uiso 1 1 calc R
C34 C 1.5047(4) 0.2186(3) 0.0244(2) 0.0312(7) Uani 1 1 d .
H34 H 1.6014 0.2598 0.0309 0.037 Uiso 1 1 calc R
C35 C 1.3593(4) 0.2138(2) 0.0917(2) 0.0255(6) Uani 1 1 d .
H35 H 1.3576 0.2523 0.1435 0.031 Uiso 1 1 calc R
N1 N 0.9756(3) 0.2987(2) -0.00860(17) 0.0267(5) Uani 1 1 d .
N2 N 0.7583(3) 0.4451(2) 0.32757(17) 0.0258(5) Uani 1 1 d .
I1 I 1.10920(3) 0.659658(19) 0.341391(14) 0.03948(10) Uani 1 1 d .

loop_
_atom_site_aniso_label
_atom_site_aniso_U_11
_atom_site_aniso_U_22
_atom_site_aniso_U_33
_atom_site_aniso_U_23
_atom_site_aniso_U_13
_atom_site_aniso_U_12
C1 0.0331(17) 0.0349(17) 0.0225(15) -0.0014(13) -0.0042(13) -0.0066(13)
C2 0.0346(17) 0.0373(18) 0.0256(16) 0.0072(13) -0.0082(13) -0.0083(14)
C3 0.0267(15) 0.0256(15) 0.0345(17) 0.0047(13) -0.0069(13) -0.0025(12)
C4 0.0192(13) 0.0215(14) 0.0268(15) -0.0015(12) -0.0027(11) -0.0053(11)
C5 0.0171(13) 0.0214(13) 0.0236(14) -0.0032(11) -0.0025(11) -0.0066(10)
C6 0.0165(13) 0.0189(13) 0.0226(14) -0.0055(11) -0.0038(10) -0.0054(10)
C7 0.0174(13) 0.0209(13) 0.0215(14) -0.0032(11) -0.0031(11) -0.0028(10)
C8 0.0135(13) 0.0238(14) 0.0262(15) -0.0054(12) 0.0006(11) -0.0032(10)
C9 0.0212(14) 0.0228(14) 0.0313(16) -0.0035(12) -0.0039(12) -0.0028(11)
C10 0.0336(18) 0.0288(16) 0.045(2) -0.0053(15) -0.0079(15) 0.0049(13)
C11 0.0391(19) 0.0305(17) 0.055(2) -0.0163(16) -0.0027(17) 0.0088(14)
C12 0.0353(18) 0.0330(17) 0.0408(19) -0.0162(15) 0.0045(15) -0.0021(14)
C13 0.0395(18) 0.0357(17) 0.0241(16) -0.0073(13) -0.0054(13) -0.0096(14)
C14 0.0224(14) 0.0236(14) 0.0191(14) -0.0021(11) -0.0017(11) -0.0059(11)
C15 0.0284(16) 0.0273(15) 0.0283(16) -0.0086(12) 0.0047(12) -0.0121(12)
C16 0.0278(17) 0.0424(19) 0.0398(19) -0.0187(15) 0.0011(14) -0.0097(14)
C17 0.0238(18) 0.065(3) 0.075(3) -0.037(2) 0.0100(18) -0.0122(17)
C18 0.051(3) 0.071(3) 0.069(3) -0.044(2) 0.036(2) -0.033(2)
C19 0.064(3) 0.052(2) 0.035(2) -0.0189(17) 0.0241(19) -0.030(2)
C20 0.047(2) 0.0347(17) 0.0281(17) -0.0067(14) 0.0083(15) -0.0163(15)
C21 0.0292(15) 0.0249(14) 0.0200(14) 0.0006(12) -0.0047(12) -0.0025(12)
C22 0.0396(18) 0.0275(16) 0.0285(17) 0.0043(13) 0.0021(14) -0.0061(13)
C23 0.0387(18) 0.0254(15) 0.0318(17) -0.0038(13) 0.0036(14) -0.0125(13)
C24 0.0229(14) 0.0223(14) 0.0254(15) -0.0040(12) -0.0007(12) -0.0064(11)
C25 0.0235(14) 0.0200(14) 0.0243(15) -0.0052(11) -0.0010(11) -0.0050(11)
C26 0.0340(17) 0.0192(14) 0.0337(17) -0.0044(12) 0.0000(13) -0.0009(12)
C27 0.0305(16) 0.0264(15) 0.0325(17) -0.0013(13) -0.0054(13) 0.0036(12)
C28 0.0234(14) 0.0249(14) 0.0239(15) -0.0011(12) -0.0060(12) -0.0019(11)
C29 0.0194(13) 0.0199(13) 0.0235(14) -0.0046(11) -0.0039(11) -0.0020(11)
C30 0.0194(14) 0.0196(13) 0.0246(15) -0.0005(11) -0.0034(11) 0.0006(11)
C31 0.0235(15) 0.0286(15) 0.0319(17) -0.0093(13) 0.0004(12) -0.0042(12)
C32 0.0352(17) 0.0297(16) 0.0319(17) -0.0086(13) 0.0039(14) -0.0008(13)
C33 0.0241(15) 0.0258(15) 0.0374(18) 0.0024(13) 0.0062(13) 0.0041(12)
C34 0.0224(15) 0.0280(15) 0.0414(19) 0.0039(14) -0.0041(13) -0.0047(12)
C35 0.0231(15) 0.0261(15) 0.0277(16) -0.0015(12) -0.0079(12) -0.0017(11)
N1 0.0269(13) 0.0315(13) 0.0212(13) -0.0022(10) -0.0023(10) -0.0022(10)
N2 0.0246(13) 0.0269(13) 0.0266(13) -0.0086(10) 0.0011(10) -0.0033(10)
I1 0.04553(15) 0.04502(15) 0.02808(14) -0.00038(10) -0.00386(10) -0.01081(10)

loop_
_atom_type_symbol
_atom_type_description
_atom_type_scat_dispersion_real
_atom_type_scat_dispersion_imag
_atom_type_scat_source
C C 0.0033 0.0016 'International Tables Vol C Tables 4.2.6.8 and 6.1.1.4'
H H 0.0000 0.0000 'International Tables Vol C Tables 4.2.6.8 and 6.1.1.4'
N N 0.0061 0.0033 'International Tables Vol C Tables 4.2.6.8 and 6.1.1.4'
I I -0.4742 1.8119 'International Tables Vol C Tables 4.2.6.8 and 6.1.1.4'

loop_
_geom_angle_atom_site_label_1
_geom_angle_atom_site_label_2
_geom_angle_atom_site_label_3
_geom_angle
N1 C1 C2 123.5(3)
N1 C1 H1 118.2
C2 C1 H1 118.2
C3 C2 C1 118.8(3)
C3 C2 H2 120.6
C1 C2 H2 120.6
C2 C3 C4 119.5(3)
C2 C3 H3 120.2
C4 C3 H3 120.2
C3 C4 C5 117.7(3)
C3 C4 C9 123.3(3)
C5 C4 C9 118.9(3)
N1 C5 C4 121.9(3)
N1 C5 C6 118.1(2)
C4 C5 C6 119.2(2)
C7 C6 C5 120.3(2)
C7 C6 C29 114.2(2)
C5 C6 C29 123.6(2)
C6 C7 C8 117.2(2)
C6 C7 C14 113.2(2)
C8 C7 C14 128.2(2)
N2 C8 C9 117.4(2)
N2 C8 C7 122.8(3)
C9 C8 C7 119.8(3)
C10 C9 C8 119.0(3)
C10 C9 C4 122.2(3)
C8 C9 C4 118.8(3)
C11 C10 C9 120.7(3)
C11 C10 H10 119.7
C9 C10 H10 119.7
C10 C11 C12 118.5(3)
C10 C11 H11 120.7
C12 C11 H11 120.7
N2 C12 C11 121.9(3)
N2 C12 H12 119.0
C11 C12 H12 119.0
N2 C13 H13A 109.5
N2 C13 H13B 109.5
H13A C13 H13B 109.5
N2 C13 H13C 109.5
H13A C13 H13C 109.5
H13B C13 H13C 109.5
C7 C14 C15 111.0(2)
C7 C14 C21 115.1(2)
C15 C14 C21 116.8(2)
C7 C14 C24 109.4(2)
C15 C14 C24 108.2(2)
C21 C14 C24 94.8(2)
C20 C15 C16 117.9(3)
C20 C15 C14 124.3(3)
C16 C15 C14 117.8(3)
C17 C16 C15 121.1(4)
C17 C16 H16 119.5
C15 C16 H16 119.5
C16 C17 C18 120.0(4)
C16 C17 H17 120.0
C18 C17 H17 120.0
C19 C18 C17 119.4(3)
C19 C18 H18 120.3
C17 C18 H18 120.3
C18 C19 C20 120.7(4)
C18 C19 H19 119.6
C20 C19 H19 119.6
C19 C20 C15 120.9(4)
C19 C20 H20 119.6
C15 C20 H20 119.6
C14 C21 C22 101.9(2)
C14 C21 C28 106.5(2)
C22 C21 C28 115.9(2)
C14 C21 H21 110.7
C22 C21 H21 110.7
C28 C21 H21 110.7
C23 C22 C21 105.3(2)
C23 C22 H22A 110.7
C21 C22 H22A 110.7
C23 C22 H22B 110.7
C21 C22 H22B 110.7
H22A C22 H22B 108.8
C24 C23 C22 103.0(2)
C24 C23 H23A 111.2
C22 C23 H23A 111.2
C24 C23 H23B 111.2
C22 C23 H23B 111.2
H23A C23 H23B 109.1
C23 C24 C25 112.9(2)
C23 C24 C14 99.7(2)
C25 C24 C14 112.0(2)
C23 C24 H24 110.6
C25 C24 H24 110.6
C14 C24 H24 110.6
C29 C25 C26 101.6(2)
C29 C25 C24 106.4(2)
C26 C25 C24 116.4(2)
C29 C25 H25 110.6
C26 C25 H25 110.6
C24 C25 H25 110.6
C27 C26 C25 105.1(2)
C27 C26 H26A 110.7
C25 C26 H26A 110.7
C27 C26 H26B 110.7
C25 C26 H26B 110.7
H26A C26 H26B 108.8
C28 C27 C26 103.4(2)
C28 C27 H27A 111.1
C26 C27 H27A 111.1
C28 C27 H27B 111.1
C26 C27 H27B 111.1
H27A C27 H27B 109.0
C27 C28 C21 112.8(2)
C27 C28 C29 98.8(2)
C21 C28 C29 112.6(2)
C27 C28 H28 110.7
C21 C28 H28 110.7
C29 C28 H28 110.7
C6 C29 C30 110.9(2)
C6 C29 C25 109.0(2)
C30 C29 C25 117.5(2)
C6 C29 C28 115.1(2)
C30 C29 C28 108.3(2)
C25 C29 C28 95.4(2)
C31 C30 C35 117.5(3)
C31 C30 C29 124.5(2)
C35 C30 C29 118.0(3)
C30 C31 C32 121.4(3)
C30 C31 H31 119.3
C32 C31 H31 119.3
C33 C32 C31 120.5(3)
C33 C32 H32 119.8
C31 C32 H32 119.8
C34 C33 C32 118.8(3)
C34 C33 H33 120.6
C32 C33 H33 120.6
C33 C34 C35 120.6(3)
C33 C34 H34 119.7
C35 C34 H34 119.7
C34 C35 C30 121.1(3)
C34 C35 H35 119.4
C30 C35 H35 119.4
C1 N1 C5 118.5(3)
C12 N2 C8 121.5(3)
C12 N2 C13 115.4(3)
C8 N2 C13 122.0(2)

loop_
_geom_bond_atom_site_label_1
_geom_bond_atom_site_label_2
_geom_bond_distance
C1 N1 1.326(4)
C1 C2 1.393(5)
C1 H1 0.9500
C2 C3 1.368(5)
C2 H2 0.9500
C3 C4 1.406(4)
C3 H3 0.9500
C4 C5 1.415(4)
C4 C9 1.445(4)
C5 N1 1.351(4)
C5 C6 1.455(4)
C6 C7 1.361(4)
C6 C29 1.512(4)
C7 C8 1.455(4)
C7 C14 1.533(4)
C8 N2 1.376(4)
C8 C9 1.412(4)
C9 C10 1.407(4)
C10 C11 1.359(5)
C10 H10 0.9500
C11 C12 1.373(5)
C11 H11 0.9500
C12 N2 1.342(4)
C12 H12 0.9500
C13 N2 1.483(4)
C13 H13A 0.9800
C13 H13B 0.9800
C13 H13C 0.9800
C14 C15 1.535(4)
C14 C21 1.554(4)
C14 C24 1.605(4)
C15 C20 1.391(5)
C15 C16 1.393(5)
C16 C17 1.390(5)
C16 H16 0.9500
C17 C18 1.391(7)
C17 H17 0.9500
C18 C19 1.369(7)
C18 H18 0.9500
C19 C20 1.391(5)
C19 H19 0.9500
C20 H20 0.9500
C21 C22 1.566(4)
C21 C28 1.573(4)
C21 H21 1.0000
C22 C23 1.554(5)
C22 H22A 0.9900
C22 H22B 0.9900
C23 C24 1.534(4)
C23 H23A 0.9900
C23 H23B 0.9900
C24 C25 1.586(4)
C24 H24 1.0000
C25 C29 1.553(4)
C25 C26 1.557(4)
C25 H25 1.0000
C26 C27 1.548(4)
C26 H26A 0.9900
C26 H26B 0.9900
C27 C28 1.544(4)
C27 H27A 0.9900
C27 H27B 0.9900
C28 C29 1.590(4)
C28 H28 1.0000
C29 C30 1.533(4)
C30 C31 1.387(4)
C30 C35 1.394(4)
C31 C32 1.388(4)
C31 H31 0.9500
C32 C33 1.385(5)
C32 H32 0.9500
C33 C34 1.379(5)
C33 H33 0.9500
C34 C35 1.391(4)
C34 H34 0.9500
C35 H35 0.9500
